data_2233351
loop_
_publ_author_name
'Ge, Yu-Hua'
'Zhang, Chen-Guang'
'Luo, Yang-Hui'

_publ_section_title
;
 6-[(<i>E</i>)-2-Phenylvinyl]-1<i>H</i>-indole
;
_journal_coeditor_code ZS2163
_journal_issue 1
_journal_name_full 'Acta Crystallographica Section E'
_journal_page_first o73
_journal_paper_doi 10.1107/S1600536811051750
_journal_volume 68
_journal_year 2012
_chemical_formula_iupac 'C16 H13 N'
_chemical_formula_moiety 'C16 H13 N'
_chemical_formula_sum 'C16 H13 N'
_chemical_formula_weight 219.29
_chemical_name_systematic
;
6-[(<i>E</i>)-2-Phenylvinyl]-1<i>H</i>-indole
;
_space_group_IT_number 33
_symmetry_cell_setting orthorhombic
_symmetry_space_group_name_Hall 'P 2c -2n'
_symmetry_space_group_name_H-M 'P n a 21'
_atom_sites_solution_hydrogens geom
_atom_sites_solution_primary direct
_atom_sites_solution_secondary difmap
_audit_creation_method SHELXL-97
_cell_angle_alpha 90.00
_cell_angle_beta 90.00
_cell_angle_gamma 90.00
_cell_formula_units_Z 4
_cell_length_a 8.254(8)
_cell_length_b 5.626(6)
_cell_length_c 25.74(3)
_cell_measurement_reflns_used 1954
_cell_measurement_temperature 296(2)
_cell_measurement_theta_max 24.99
_cell_measurement_theta_min 3.17
_cell_volume 1195(2)
_computing_cell_refinement 'CrystalClear (Rigaku, 2005)'
_computing_data_collection 'CrystalClear (Rigaku, 2005)'
_computing_data_reduction 'CrystalClear (Rigaku, 2005)'
_computing_molecular_graphics 'DIAMOND (Brandenburg & Putz, 2005)'
_computing_publication_material 'SHELXL97 (Sheldrick, 2008) and PLATON (Spek, 2009)'
_computing_structure_refinement 'SHELXL97 (Sheldrick, 2008)'
_computing_structure_solution 'SHELXS97 (Sheldrick, 2008)'
_diffrn_ambient_temperature 296(2)
_diffrn_detector_area_resol_mean 13.6612
_diffrn_measured_fraction_theta_full 0.997
_diffrn_measured_fraction_theta_max 0.997
_diffrn_measurement_device_type 'Rigaku SCXmini CCD-detector'
_diffrn_measurement_method 'CCD profile-fitting'
_diffrn_radiation_monochromator graphite
_diffrn_radiation_source 'fine-focus sealed tube'
_diffrn_radiation_type MoK\a
_diffrn_radiation_wavelength 0.71073
_diffrn_reflns_av_R_equivalents 0.0219
_diffrn_reflns_av_sigmaI/netI 0.0199
_diffrn_reflns_limit_h_max 9
_diffrn_reflns_limit_h_min -9
_diffrn_reflns_limit_k_max 6
_diffrn_reflns_limit_k_min -6
_diffrn_reflns_limit_l_max 30
_diffrn_reflns_limit_l_min -27
_diffrn_reflns_number 7653
_diffrn_reflns_theta_full 24.99
_diffrn_reflns_theta_max 24.99
_diffrn_reflns_theta_min 3.17
_diffrn_standards_number 0
_exptl_absorpt_coefficient_mu 0.071
_exptl_absorpt_correction_T_max 0.993
_exptl_absorpt_correction_T_min 0.982
_exptl_absorpt_correction_type multi-scan
_exptl_absorpt_process_details '(CrystalClear; Rigaku, 2005)'
_exptl_crystal_colour Colourless
_exptl_crystal_density_diffrn 1.218
_exptl_crystal_density_method 'not measured'
_exptl_crystal_description Prism
_exptl_crystal_F_000 464
_exptl_crystal_size_max 0.30
_exptl_crystal_size_mid 0.20
_exptl_crystal_size_min 0.10
_refine_diff_density_max 0.269
_refine_diff_density_min -0.208
_refine_ls_extinction_coef 0
_refine_ls_extinction_method none
_refine_ls_goodness_of_fit_ref 1.077
_refine_ls_hydrogen_treatment constr
_refine_ls_matrix_type full
_refine_ls_number_parameters 154
_refine_ls_number_reflns 1954
_refine_ls_number_restraints 19
_refine_ls_restrained_S_all 1.100
_refine_ls_R_factor_all 0.0563
_refine_ls_R_factor_gt 0.0457
_refine_ls_shift/su_max 0.000
_refine_ls_shift/su_mean 0.000
_refine_ls_structure_factor_coef Fsqd
_refine_ls_weighting_details 'calc w=1/[\s^2^(Fo^2^)+(0.0665P)^2^+0.2586P] where P=(Fo^2^+2Fc^2^)/3'
_refine_ls_weighting_scheme calc
_refine_ls_wR_factor_gt 0.1226
_refine_ls_wR_factor_ref 0.1318
_reflns_number_gt 1627
_reflns_number_total 1954
_reflns_threshold_expression I>2\s(I)
_cod_data_source_file zs2163.cif
_cod_data_source_block I
_cod_database_code 2233351

loop_
_symmetry_equiv_pos_as_xyz
'x, y, z'
'-x, -y, z+1/2'
'x+1/2, -y+1/2, z'
'-x+1/2, y+1/2, z+1/2'

loop_
_atom_site_type_symbol
_atom_site_label
_atom_site_fract_x
_atom_site_fract_y
_atom_site_fract_z
_atom_site_U_iso_or_equiv
_atom_site_adp_type
_atom_site_calc_flag
_atom_site_refinement_flags
_atom_site_occupancy
_atom_site_symmetry_multiplicity
C C2 -0.0689(4) 0.5222(6) 0.31498(14) 0.0656(8) Uani d . 1 1
H H2A -0.0588 0.6242 0.2867 0.079 Uiso calc R 1 1
C C8 0.0968(4) 0.4941(5) 0.46948(12) 0.0597(6) Uani d U 1 1
C C7 0.1442(3) 0.6940(5) 0.43984(13) 0.0623(8) Uani d . 1 1
H H7A 0.2102 0.8076 0.4553 0.075 Uiso calc R 1 1
C C15 0.4035(4) 0.4885(6) 0.70717(14) 0.0687(9) Uani d . 1 1
H H15A 0.4359 0.4764 0.7417 0.082 Uiso calc R 1 1
C C5 -0.0018(3) 0.3276(5) 0.44626(11) 0.0538(7) Uani d . 1 1
H H5A -0.0369 0.1955 0.4648 0.065 Uiso calc R 1 1
C C3 0.0004(3) 0.5547(5) 0.36510(11) 0.0510(6) Uani d . 1 1
N N1 -0.1423(3) 0.2156(4) 0.36424(10) 0.0594(6) Uani d . 1 1
H H1A -0.1875 0.0850 0.3738 0.071 Uiso calc R 1 1
C C6 0.0972(3) 0.7280(5) 0.38924(13) 0.0613(8) Uani d . 1 1
H H6A 0.1289 0.8635 0.3712 0.074 Uiso calc R 1 1
C C10 0.2538(4) 0.5725(6) 0.55023(12) 0.0658(5) Uani d U 1 1
H H10A 0.3012 0.7004 0.5331 0.079 Uiso calc R 1 1
C C4 -0.0482(3) 0.3585(4) 0.39512(11) 0.0471(6) Uani d . 1 1
C C9 0.1498(4) 0.4487(6) 0.52418(13) 0.0636(5) Uani d U 1 1
H H9A 0.1036 0.3191 0.5410 0.076 Uiso calc R 1 1
C C12 0.4050(4) 0.6954(6) 0.62754(15) 0.0720(9) Uani d . 1 1
H H12A 0.4403 0.8245 0.6080 0.086 Uiso calc R 1 1
C C13 0.2544(4) 0.3359(6) 0.63444(13) 0.0709(9) Uani d . 1 1
H H13A 0.1880 0.2199 0.6200 0.085 Uiso calc R 1 1
C C11 0.3047(4) 0.5306(6) 0.60460(13) 0.0640(6) Uani d U 1 1
C C14 0.3045(4) 0.3175(6) 0.68583(14) 0.0716(9) Uani d . 1 1
H H14A 0.2710 0.1891 0.7059 0.086 Uiso calc R 1 1
C C16 0.4541(4) 0.6758(7) 0.67764(14) 0.0745(9) Uani d . 1 1
H H16A 0.5223 0.7901 0.6919 0.089 Uiso calc R 1 1
C C1 -0.1528(4) 0.3136(6) 0.31610(14) 0.0672(8) Uani d . 1 1
H H1B -0.2087 0.2483 0.2882 0.081 Uiso calc R 1 1

loop_
_atom_site_aniso_label
_atom_site_aniso_U_11
_atom_site_aniso_U_22
_atom_site_aniso_U_33
_atom_site_aniso_U_12
_atom_site_aniso_U_13
_atom_site_aniso_U_23
C2 0.0589(17) 0.074(2) 0.0634(19) 0.0063(16) 0.0072(14) 0.0118(17)
C8 0.0534(11) 0.0637(12) 0.0620(12) 0.0073(10) 0.0089(9) -0.0038(11)
C7 0.0517(15) 0.0564(17) 0.079(2) -0.0009(13) 0.0019(15) -0.0132(16)
C15 0.0648(19) 0.078(2) 0.063(2) 0.0144(17) -0.0019(16) -0.0018(18)
C5 0.0495(14) 0.0506(14) 0.0612(19) 0.0012(12) 0.0077(13) 0.0047(14)
C3 0.0395(12) 0.0517(14) 0.0618(17) 0.0039(11) 0.0095(13) 0.0058(13)
N1 0.0490(12) 0.0554(13) 0.0739(18) -0.0070(10) 0.0006(12) -0.0002(13)
C6 0.0507(14) 0.0428(13) 0.090(2) 0.0006(12) 0.0138(16) 0.0090(16)
C10 0.0604(10) 0.0708(11) 0.0661(10) 0.0047(9) 0.0093(8) -0.0033(9)
C4 0.0389(12) 0.0474(13) 0.0550(16) 0.0029(10) 0.0045(12) 0.0009(12)
C9 0.0579(9) 0.0675(11) 0.0654(10) 0.0049(9) 0.0093(8) -0.0047(9)
C12 0.0658(19) 0.074(2) 0.077(2) -0.0057(16) 0.0101(18) 0.0082(19)
C13 0.0671(19) 0.071(2) 0.074(2) -0.0016(16) -0.0065(18) -0.0103(18)
C11 0.0590(11) 0.0707(12) 0.0624(12) 0.0082(11) 0.0107(10) -0.0022(11)
C14 0.073(2) 0.070(2) 0.072(2) 0.0003(16) 0.0026(17) 0.0096(17)
C16 0.067(2) 0.078(2) 0.078(3) -0.0089(17) -0.0027(18) -0.0035(19)
C1 0.0569(17) 0.082(2) 0.0630(19) 0.0074(16) -0.0034(15) -0.0041(18)

loop_
_atom_type_symbol
_atom_type_description
_atom_type_scat_dispersion_real
_atom_type_scat_dispersion_imag
_atom_type_scat_source
C C 0.0033 0.0016 'International Tables Vol C Tables 4.2.6.8 and 6.1.1.4'
H H 0.0000 0.0000 'International Tables Vol C Tables 4.2.6.8 and 6.1.1.4'
N N 0.0061 0.0033 'International Tables Vol C Tables 4.2.6.8 and 6.1.1.4'

loop_
_geom_angle_atom_site_label_1
_geom_angle_atom_site_label_2
_geom_angle_atom_site_label_3
_geom_angle
C1 C2 C3 107.2(3)
C1 C2 H2A 126.4
C3 C2 H2A 126.4
C5 C8 C7 118.0(3)
C5 C8 C9 117.7(3)
C7 C8 C9 124.2(3)
C6 C7 C8 123.0(3)
C6 C7 H7A 118.5
C8 C7 H7A 118.5
C16 C15 C14 119.9(3)
C16 C15 H15A 120.0
C14 C15 H15A 120.0
C8 C5 C4 119.5(3)
C8 C5 H5A 120.3
C4 C5 H5A 120.3
C4 C3 C6 117.7(3)
C4 C3 C2 106.4(3)
C6 C3 C2 135.9(3)
C1 N1 C4 109.1(2)
C1 N1 H1A 125.5
C4 N1 H1A 125.5
C7 C6 C3 118.9(3)
C7 C6 H6A 120.5
C3 C6 H6A 120.5
C9 C10 C11 126.4(3)
C9 C10 H10A 116.8
C11 C10 H10A 116.8
N1 C4 C5 129.5(2)
N1 C4 C3 107.7(3)
C5 C4 C3 122.9(3)
C10 C9 C8 126.2(3)
C10 C9 H9A 116.9
C8 C9 H9A 116.9
C16 C12 C11 122.2(3)
C16 C12 H12A 118.9
C11 C12 H12A 118.9
C14 C13 C11 119.5(3)
C14 C13 H13A 120.3
C11 C13 H13A 120.3
C12 C11 C13 118.0(3)
C12 C11 C10 118.0(3)
C13 C11 C10 124.0(3)
C15 C14 C13 120.3(3)
C15 C14 H14A 119.9
C13 C14 H14A 119.9
C12 C16 C15 120.1(3)
C12 C16 H16A 120.0
C15 C16 H16A 120.0
N1 C1 C2 109.7(3)
N1 C1 H1B 125.2
C2 C1 H1B 125.2

loop_
_geom_bond_atom_site_label_1
_geom_bond_atom_site_label_2
_geom_bond_distance
C2 C1 1.363(5)
C2 C3 1.423(5)
C2 H2A 0.9300
C8 C5 1.377(4)
C8 C7 1.415(4)
C8 C9 1.497(5)
C7 C6 1.372(5)
C7 H7A 0.9300
C15 C16 1.365(5)
C15 C14 1.377(5)
C15 H15A 0.9300
C5 C4 1.382(4)
C5 H5A 0.9300
C3 C4 1.406(4)
C3 C6 1.405(4)
N1 C1 1.359(4)
N1 C4 1.372(4)
N1 H1A 0.8600
C6 H6A 0.9300
C10 C9 1.293(4)
C10 C11 1.480(5)
C10 H10A 0.9300
C9 H9A 0.9300
C12 C16 1.356(5)
C12 C11 1.376(5)
C12 H12A 0.9300
C13 C14 1.390(5)
C13 C11 1.401(4)
C13 H13A 0.9300
C14 H14A 0.9300
C16 H16A 0.9300
C1 H1B 0.9300

loop_
_cod_related_entry_id
_cod_related_entry_database
_cod_related_entry_code
1 ChemSpider 30657381
